data_1559663
loop_
_publ_author_name
'Husebye, Steinar'
'Maartmann-Moe, Knut'
'Mikalsen, Oyvind'

_publ_section_title
;
 The Crystal and Molecular Structure of 4-Ethoxyphenyltellurenyl
 Methylxanthate, C2H5OPhTeSC(S)OCH3, 4-Ethoxyphenyltellurenyl
 Dimethyldithiophosphate, C2H5OPhTeSP(S)(OCH3)2, and
 Ethylenethiourea[N,N-bis(dimethylene)oxide-N'-
 phenylthiourea]phenyltellurium(II) Bromide, [PhTe(etu)SC(NHPh)N(CH2)4O]Br
;
_journal_name_full 'Acta Chemica Scandinavica'
_journal_page_first 464
_journal_page_last 469
_journal_paper_doi 10.3891/acta.chem.scand.44-0464
_journal_volume 44
_journal_year 1990
_chemical_formula_sum 'C20 H25 Br N4 O S2 Te'
_chemical_formula_weight 609.09
_chemical_name_common
;
Ethylenethiourea[N,N-bis(dimethylene)oxide-N'-
phenylthiourea]phenyltellurium(II) 
;
_space_group_IT_number 4
_space_group_name_Hall 'P 2yb'
_space_group_name_H-M_alt 'P 1 21 1'
_symmetry_cell_setting monoclinic
_symmetry_Int_Tables_number 4
_symmetry_space_group_name_Hall 'P 2yb'
_symmetry_space_group_name_H-M 'P 1 21 1'
_cell_angle_alpha 90.
_cell_angle_beta 108.99(1)
_cell_angle_gamma 90.
_cell_formula_units_Z 2
_cell_length_a 8.684(1)
_cell_length_b 14.160(3)
_cell_length_c 10.375(1)
_cell_volume 1206.3(3)
_diffrn_ambient_temperature 293
_diffrn_radiation_probe x-ray
_diffrn_radiation_type MoK\a
_diffrn_radiation_wavelength 0.71073
_exptl_absorpt_coefficient_mu 3.0596
_exptl_crystal_density_diffrn 1.677
_exptl_crystal_F_000 600
_refine_ls_goodness_of_fit_ref 1.638
_refine_ls_number_reflns 1865
_refine_ls_R_factor_gt 0.049
_refine_ls_wR_factor_gt 0.049
_cod_data_source_file Acta-Chem-Scand-1990-44-464-3.cif
_cod_data_source_block 3
_cod_original_sg_symbol_H-M 'P 21'
_cod_database_code 1559663

loop_
_space_group_symop_id
_space_group_symop_operation_xyz
1 x,y,z
2 -x,1/2+y,-z

loop_
_atom_site_label
_atom_site_type_symbol
_atom_site_thermal_displace_type
_atom_site_fract_x
_atom_site_fract_y
_atom_site_fract_z
_atom_site_occupancy
_atom_site_U_iso_or_equiv
_atom_site_calc_flag
_atom_site_refinement_flags
_atom_site_disorder_assembly
_atom_site_disorder_group
Te Te Uiso 0.16525(9) 0.00000 0.01048(8) 1.000 0.0529(1) . . . .
Br Br Uiso 0.5658(2) 0.05620(10) 0.3034(2) 1.000 0.0657(4) . . . .
S1 S Uiso -0.0466(4) 0.0551(4) 0.1322(3) 1.000 0.0887(13) . . . .
S2 S Uiso 0.3215(3) -0.0553(2) -0.1620(3) 1.000 0.0460(8) . . . .
O O Uiso 0.5160(10) -0.2896(7) 0.2434(9) 1.000 0.082(4) . . . .
N1 N Uiso -0.0210(10) 0.0766(8) 0.3893(9) 1.000 0.055(3) . . . .
N2 N Uiso 0.2150(10) 0.0626(9) 0.3591(9) 1.000 0.056(3) . . . .
N3 N Uiso 0.4280(10) -0.2145(7) -0.0235(9) 1.000 0.049(3) . . . .
N4 N Uiso 0.3060(10) -0.2323(7) -0.2532(9) 1.000 0.044(3) . . . .
C1 C Uiso -0.0490(10) -0.0580(10) -0.1240(10) 1.000 0.056(4) . . . .
C2 C Uiso -0.1430(10) -0.009(2) -0.2350(10) 1.000 0.082(5) . . . .
C3 C Uiso -0.287(2) -0.049(2) -0.326(2) 1.000 0.151(9) . . . .
C4 C Uiso -0.317(2) -0.143(2) -0.302(2) 1.000 0.219(10) . . . .
C5 C Uiso -0.240(2) -0.189(2) -0.195(2) 1.000 0.218(6) . . . .
C6 C Uiso -0.090(2) -0.1510(10) -0.097(2) 1.000 0.099(5) . . . .
C7 C Uiso 0.0540(10) 0.0653(9) 0.2980(10) 1.000 0.047(4) . . . .
C8 C Uiso 0.0970(10) 0.0830(10) 0.5300(10) 1.000 0.060(4) . . . .
C9 C Uiso 0.258(2) 0.0690(10) 0.5060(10) 1.000 0.077(5) . . . .
C10 C Uiso 0.3520(10) -0.1754(9) -0.1460(10) 1.000 0.041(3) . . . .
C11 C Uiso 0.4390(10) -0.3187(9) 0.0000(10) 1.000 0.062(4) . . . .
C12 C Uiso 0.408(2) -0.3380(10) 0.1310(10) 1.000 0.072(5) . . . .
C13 C Uiso 0.498(2) -0.1910(10) 0.2190(10) 1.000 0.074(5) . . . .
C14 C Uiso 0.5370(10) -0.1590(10) 0.0960(10) 1.000 0.063(4) . . . .
C15 C Uiso 0.2020(10) -0.2069(8) -0.3840(10) 1.000 0.043(4) . . . .
C16 C Uiso 0.0480(10) -0.1700(10) -0.4060(10) 1.000 0.058(4) . . . .
C17 C Uiso -0.053(2) -0.1540(10) -0.535(2) 1.000 0.076(5) . . . .
C18 C Uiso -0.008(2) -0.1710(10) -0.645(2) 1.000 0.077(5) . . . .
C19 C Uiso 0.145(2) -0.2100(10) -0.6270(10) 1.000 0.082(5) . . . .
C20 C Uiso 0.2480(10) -0.2290(10) -0.4970(10) 1.000 0.058(4) . . . .

loop_
_atom_type_symbol
_atom_type_description
_atom_type_scat_dispersion_real
_atom_type_scat_dispersion_imag
_atom_type_scat_source
C C 0.0033 0.0016 ' International Tables Vol C Tables 4.2.6.8 and 6.1.1.4'
Br Br -0.2901 2.4595 ' International Tables Vol C Tables 4.2.6.8 and 6.1.1.4'
N N 0.0061 0.0033 ' International Tables Vol C Tables 4.2.6.8 and 6.1.1.4'
O O 0.0106 0.0060 ' International Tables Vol C Tables 4.2.6.8 and 6.1.1.4'
S S 0.1246 0.1234 ' International Tables Vol C Tables 4.2.6.8 and 6.1.1.4'
Te Te -0.5308 1.6751 ' International Tables Vol C Tables 4.2.6.8 and 6.1.1.4'

loop_
_geom_angle_atom_site_label_1
_geom_angle_atom_site_label_2
_geom_angle_atom_site_label_3
_geom_angle
_geom_angle_site_symmetry_1
_geom_angle_site_symmetry_2
_geom_angle_site_symmetry_3
_geom_angle_publ_flag
S1 Te S2 167.42(10) . . . yes
S1 Te C1 80.2(3) . . . yes
S2 Te C1 88.5(3) . . . yes
Te S1 C7 107.7(4) . . . yes
Te S2 C10 108.6(3) . . . yes
C12 O C13 109.0(9) . . . yes
C7 N1 C8 111.6(8) . . . yes
C7 N2 C9 111.7(10) . . . yes
C10 N3 C11 123.1(9) . . . yes
C10 N3 C14 123.0(10) . . . yes
C11 N3 C14 113.0(8) . . . yes
C10 N4 C15 125.2(10) . . . yes
Te C1 C2 121.3(12) . . . yes
Te C1 C6 117.3(10) . . . yes
C2 C1 C6 121.3(14) . . . no
C1 C2 C3 121(2) . . . no
C2 C3 C4 116(2) . . . no
C3 C4 C5 125(2) . . . no
C4 C5 C6 121(2) . . . no
C1 C6 C5 115.3(16) . . . no
S1 C7 N1 122.4(8) . . . yes
S1 C7 N2 127.3(8) . . . yes
N1 C7 N2 110.3(9) . . . yes
N1 C8 C9 102.1(8) . . . yes
N2 C9 C8 104.2(10) . . . yes
S2 C10 N3 120.7(8) . . . yes
S2 C10 N4 121.7(8) . . . yes
N3 C10 N4 117.6(11) . . . yes
N3 C11 C12 108.0(9) . . . yes
O C12 C11 113.2(12) . . . yes
O C13 C14 114.1(11) . . . yes
N3 C14 C13 106.7(10) . . . yes
N4 C15 C16 122.5(9) . . . yes
N4 C15 C20 118.9(9) . . . yes
C16 C15 C20 118.2(9) . . . no
C15 C16 C17 120.3(11) . . . no
C16 C17 C18 122.3(16) . . . no
C17 C18 C19 119.0(17) . . . no
C18 C19 C20 119.6(13) . . . no
C15 C20 C19 120.5(11) . . . no

loop_
_geom_bond_atom_site_label_1
_geom_bond_atom_site_label_2
_geom_bond_distance
_geom_bond_site_symmetry_1
_geom_bond_site_symmetry_2
_geom_bond_publ_flag
Te S1 2.665(4) . . yes
Te S2 2.690(3) . . yes
Te C1 2.096(10) . . yes
S1 C7 1.663(10) . . yes
S2 C10 1.721(13) . . yes
O C12 1.413(15) . . yes
O C13 1.419(17) . . yes
N1 C7 1.322(13) . . yes
N1 C8 1.489(13) . . yes
N2 C7 1.335(13) . . yes
N2 C9 1.449(13) . . yes
N3 C10 1.346(14) . . yes
N3 C11 1.494(16) . . yes
N3 C14 1.512(14) . . yes
N4 C10 1.325(14) . . yes
N4 C15 1.410(13) . . yes
C1 C2 1.37(2) . . no
C1 C6 1.42(2) . . no
C2 C3 1.42(3) . . no
C3 C4 1.39(4) . . no
C4 C5 1.27(3) . . no
C5 C6 1.47(3) . . no
C8 C9 1.51(2) . . no
C11 C12 1.494(16) . . no
C13 C14 1.493(16) . . no
C15 C16 1.384(14) . . no
C15 C20 1.392(14) . . no
C16 C17 1.36(2) . . no
C17 C18 1.34(3) . . no
C18 C19 1.39(2) . . no
C19 C20 1.381(15) . . no

loop_
_geom_torsion_atom_site_label_1
_geom_torsion_atom_site_label_2
_geom_torsion_atom_site_label_3
_geom_torsion_atom_site_label_4
_geom_torsion
_geom_torsion_site_symmetry_1
_geom_torsion_site_symmetry_2
_geom_torsion_site_symmetry_3
_geom_torsion_site_symmetry_4
_geom_torsion_publ_flag
C1 Te S1 C7 151.9(6) . . . . no
C1 Te S2 C10 -75.4(5) . . . . no
S1 Te C1 C2 91.6(10) . . . . no
S1 Te C1 C6 -90.0(10) . . . . no
S2 Te C1 C2 -82.8(10) . . . . no
S2 Te C1 C6 95.6(10) . . . . no
Te S1 C7 N1 -168.8(10) . . . . no
Te S1 C7 N2 10.4(14) . . . . no
Te S2 C10 N3 -54.6(9) . . . . no
Te S2 C10 N4 127.3(8) . . . . no
C13 O C12 C11 60.5(15) . . . . no
C12 O C13 C14 -61.1(15) . . . . no
C8 N1 C7 S1 179.5(10) . . . . no
C8 N1 C7 N2 0.2(15) . . . . no
C7 N1 C8 C9 -2.4(14) . . . . no
C9 N2 C7 S1 -177.0(10) . . . . no
C9 N2 C7 N1 2.3(16) . . . . no
C7 N2 C9 C8 -3.7(15) . . . . no
C11 N3 C10 S2 171.8(7) . . . . no
C11 N3 C10 N4 -9.9(14) . . . . no
C14 N3 C10 S2 -20.3(13) . . . . no
C14 N3 C10 N4 157.9(9) . . . . no
C10 N3 C11 C12 -137.5(11) . . . . no
C14 N3 C11 C12 53.5(11) . . . . no
C10 N3 C14 C13 138.0(11) . . . . no
C11 N3 C14 C13 -53.0(12) . . . . no
C15 N4 C10 S2 -13.1(14) . . . . no
C15 N4 C10 N3 168.7(9) . . . . no
C10 N4 C15 C16 -55.6(16) . . . . no
C10 N4 C15 C20 131.5(12) . . . . no
Te C1 C2 C3 179.5(12) . . . . no
C6 C1 C2 C3 1(2) . . . . no
Te C1 C6 C5 -179.3(12) . . . . no
C2 C1 C6 C5 -1(2) . . . . no
C1 C2 C3 C4 -6(2) . . . . no
C2 C3 C4 C5 11(3) . . . . no
C3 C4 C5 C6 -12(3) . . . . no
C4 C5 C6 C1 6(3) . . . . no
N1 C8 C9 N2 3.4(13) . . . . no
N3 C11 C12 O -57.0(14) . . . . no
O C13 C14 N3 56.7(14) . . . . no
N4 C15 C16 C17 -174.5(12) . . . . no
C20 C15 C16 C17 -1.5(19) . . . . no
N4 C15 C20 C19 176.3(12) . . . . no
C16 C15 C20 C19 3.2(19) . . . . no
C15 C16 C17 C18 -1(2) . . . . no
C16 C17 C18 C19 3(2) . . . . no
C17 C18 C19 C20 -1(2) . . . . no
C18 C19 C20 C15 -2(2) . . . . no
